data_4326375
loop_
_publ_author_name
'Jinfeng Zhang'
'Ai Liu'
'XiaoBo Pan'
'Lihui Yao'
'Lei Wang'
'Jianguo Fang'
'Jincai Wu'

_publ_section_title
;
 Multimetallic Synergic Sedation of a Labile Sodium Atrane: Synthesis and
 Characterization of a Tetranuclear Sodium Atrane Cation Complex
;
_journal_name_full 'Inorganic Chemistry'
_journal_page_first 9564
_journal_page_last 9570
_journal_paper_doi 10.1021/ic2013123
_journal_volume 50
_journal_year 2011
_chemical_formula_sum 'C65 H106 N Na3 O8'
_chemical_formula_weight 1098.48
_chemical_name_systematic
; 
 ? 
;
_space_group_IT_number 4
_symmetry_cell_setting orthorhombic
_symmetry_space_group_name_Hall 'P 2yb'
_symmetry_space_group_name_H-M 'P 1 21 1'
_atom_sites_solution_hydrogens geom
_atom_sites_solution_primary direct
_atom_sites_solution_secondary difmap
_audit_creation_method SHELXL-97
_cell_angle_alpha 90.00
_cell_angle_beta 104.451(7)
_cell_angle_gamma 90.00
_cell_formula_units_Z 2
_cell_length_a 11.073(6)
_cell_length_b 26.684(15)
_cell_length_c 11.873(7)
_cell_measurement_reflns_used 2108
_cell_measurement_temperature 296(2)
_cell_measurement_theta_max 18.73
_cell_measurement_theta_min 2.25
_cell_volume 3397(3)
_computing_cell_refinement 'Bruker SMART'
_computing_data_collection 'Bruker SMART'
_computing_data_reduction 'Bruker SAINT'
_computing_molecular_graphics 'Bruker SHELXTL'
_computing_publication_material 'Bruker SHELXTL'
_computing_structure_refinement 'SHELXL-97 (Sheldrick, 2008)'
_computing_structure_solution 'SHELXS-97 (Sheldrick, 2008)'
_diffrn_ambient_temperature 296(2)
_diffrn_measured_fraction_theta_full 0.896
_diffrn_measured_fraction_theta_max 0.896
_diffrn_measurement_device_type 'CCD area detector'
_diffrn_measurement_method 'phi and omega scans'
_diffrn_radiation_monochromator graphite
_diffrn_radiation_source 'fine-focus sealed tube'
_diffrn_radiation_type MoK\a
_diffrn_radiation_wavelength 0.71073
_diffrn_reflns_av_R_equivalents 0.1513
_diffrn_reflns_av_sigmaI/netI 0.3589
_diffrn_reflns_limit_h_max 14
_diffrn_reflns_limit_h_min -14
_diffrn_reflns_limit_k_max 34
_diffrn_reflns_limit_k_min -35
_diffrn_reflns_limit_l_max 14
_diffrn_reflns_limit_l_min -15
_diffrn_reflns_number 24780
_diffrn_reflns_theta_full 27.93
_diffrn_reflns_theta_max 27.93
_diffrn_reflns_theta_min 2.25
_exptl_absorpt_coefficient_mu 0.085
_exptl_absorpt_correction_type none
_exptl_crystal_colour clolorless
_exptl_crystal_density_diffrn 1.074
_exptl_crystal_description block
_exptl_crystal_F_000 1200
_exptl_crystal_size_max 0.28
_exptl_crystal_size_mid 0.21
_exptl_crystal_size_min 0.19
_refine_diff_density_max 0.176
_refine_diff_density_min -0.176
_refine_diff_density_rms 0.039
_refine_ls_abs_structure_details 'Flack H D (1983), Acta Cryst. A39, 876-881'
_refine_ls_abs_structure_Flack 0.1(11)
_refine_ls_extinction_method none
_refine_ls_goodness_of_fit_ref 0.782
_refine_ls_hydrogen_treatment constr
_refine_ls_matrix_type full
_refine_ls_number_parameters 628
_refine_ls_number_reflns 13424
_refine_ls_number_restraints 347
_refine_ls_restrained_S_all 0.813
_refine_ls_R_factor_all 0.3677
_refine_ls_R_factor_gt 0.0742
_refine_ls_shift/su_max 0.000
_refine_ls_shift/su_mean 0.000
_refine_ls_structure_factor_coef Fsqd
_refine_ls_weighting_details 'calc w=1/[\s^2^(Fo^2^)+(0.1419P)^2^+0.0000P] where P=(Fo^2^+2Fc^2^)/3'
_refine_ls_weighting_scheme calc
_refine_ls_wR_factor_gt 0.1663
_refine_ls_wR_factor_ref 0.3245
_reflns_number_gt 2630
_reflns_number_total 13424
_reflns_threshold_expression >2sigma(I)
_cod_data_source_file ic2013123_si_001_1.cif
_cod_data_source_block 1
_cod_database_code 4326375

loop_
_symmetry_equiv_pos_as_xyz
'x, y, z'
'-x, y+1/2, -z'

loop_
_atom_site_label
_atom_site_type_symbol
_atom_site_fract_x
_atom_site_fract_y
_atom_site_fract_z
_atom_site_U_iso_or_equiv
_atom_site_adp_type
_atom_site_occupancy
_atom_site_symmetry_multiplicity
_atom_site_calc_flag
_atom_site_refinement_flags
C9 C 1.0719(7) 0.1420(3) 0.1707(8) 0.118(4) Uani 1 1 d GDU
C10 C 0.9627(5) 0.1247(3) 0.1949(8) 0.109(4) Uani 1 1 d GU
C11 C 0.9677(5) 0.0869(3) 0.2764(7) 0.060(3) Uani 1 1 d GU
C12 C 1.0819(6) 0.0664(2) 0.3338(6) 0.060(3) Uani 1 1 d GU
H12 H 1.0852 0.0411 0.3883 0.072 Uiso 1 1 calc R
C13 C 1.1911(5) 0.0837(3) 0.3096(7) 0.065(3) Uani 1 1 d GU
C14 C 1.1861(5) 0.1215(3) 0.2280(7) 0.096(4) Uani 1 1 d GU
H14 H 1.2591 0.1331 0.2119 0.116 Uiso 1 1 calc R
C1 C 0.9814(3) 0.2316(4) -0.1247(2) 0.100(3) Uani 1 1 d GDU
C2 C 1.0630(2) 0.2317(4) -0.1967(3) 0.094(3) Uani 1 1 d GU
H2 H 1.1487 0.2327 -0.1644 0.112 Uiso 1 1 calc R
C3 C 1.0167(3) 0.2303(4) -0.3167(3) 0.067(2) Uani 1 1 d GU
C4 C 0.8887(3) 0.2289(4) -0.3649(2) 0.0574(17) Uani 1 1 d GU
H4 H 0.8578 0.2280 -0.4452 0.069 Uiso 1 1 calc R
C5 C 0.8071(2) 0.2288(4) -0.2930(3) 0.0514(17) Uani 1 1 d GU
C6 C 0.8534(3) 0.2302(4) -0.1729(3) 0.065(2) Uani 1 1 d GU
C16 C 1.0766(6) 0.3056(2) 0.2067(8) 0.113(4) Uani 1 1 d GDU
C17 C 0.9638(5) 0.3252(3) 0.2176(8) 0.108(4) Uani 1 1 d GU
C18 C 0.9616(5) 0.3704(3) 0.2752(8) 0.082(3) Uani 1 1 d GU
C19 C 1.0721(7) 0.3960(2) 0.3219(7) 0.068(3) Uani 1 1 d GU
H19 H 1.0706 0.4262 0.3604 0.082 Uiso 1 1 calc R
C20 C 1.1849(5) 0.3763(2) 0.3110(6) 0.068(3) Uani 1 1 d GU
C21 C 1.1872(4) 0.3311(3) 0.2534(7) 0.082(3) Uani 1 1 d GU
H21 H 1.2626 0.3180 0.2461 0.098 Uiso 1 1 calc R
Na1 Na 0.8252(2) 0.2288(2) 0.1150(2) 0.0708(9) Uani 1 1 d .
N1 N 1.0292(4) 0.2298(3) 0.0864(4) 0.0342(11) Uani 1 1 d .
O1 O 0.8533(7) 0.1466(4) 0.1384(11) 0.153(4) Uani 1 1 d U
Na2 Na 0.7589(5) 0.31403(19) -0.0403(8) 0.165(3) Uani 1 1 d .
O2 O 0.8590(8) 0.3059(4) 0.1595(12) 0.174(5) Uani 1 1 d U
Na3 Na 0.7535(5) 0.1460(2) -0.0489(9) 0.178(4) Uani 1 1 d .
O3 O 0.7787(3) 0.2297(4) -0.0971(4) 0.0694(14) Uani 1 1 d .
O4 O 0.5699(10) 0.0954(3) -0.0930(14) 0.178(5) Uani 1 1 d U
O5 O 0.6137(6) 0.2282(7) 0.0859(6) 0.176(4) Uani 1 1 d U
O6 O 0.5687(9) 0.3576(4) -0.0933(11) 0.161(5) Uani 1 1 d U
O7 O 0.8640(10) 0.3749(4) -0.1147(13) 0.166(5) Uani 1 1 d U
C7 C 1.0374(8) 0.2614(3) -0.0069(9) 0.073(3) Uani 1 1 d D
H7A H 1.1237 0.2703 -0.0011 0.088 Uiso 1 1 calc R
H7B H 0.9905 0.2919 -0.0051 0.088 Uiso 1 1 calc R
O8 O 0.8705(11) 0.0886(4) -0.1519(14) 0.176(5) Uani 1 1 d U
C8 C 1.0655(9) 0.1745(4) 0.0577(9) 0.091(4) Uani 1 1 d D
H8A H 1.0032 0.1610 -0.0077 0.109 Uiso 1 1 calc R
H8B H 1.1456 0.1744 0.0384 0.109 Uiso 1 1 calc R
C15 C 1.0959(7) 0.2456(4) 0.2006(8) 0.086(4) Uani 1 1 d D
H15A H 1.1838 0.2376 0.2139 0.103 Uiso 1 1 calc R
H15B H 1.0634 0.2288 0.2593 0.103 Uiso 1 1 calc R
C22 C 0.8397(10) 0.3908(4) 0.2995(10) 0.066(3) Uani 1 1 d .
C23 C 0.7817(19) 0.3445(6) 0.343(2) 0.247(15) Uani 1 1 d .
H23A H 0.8467 0.3236 0.3878 0.370 Uiso 1 1 calc R
H23B H 0.7340 0.3259 0.2777 0.370 Uiso 1 1 calc R
H23C H 0.7280 0.3551 0.3908 0.370 Uiso 1 1 calc R
C24 C 0.7435(12) 0.4094(5) 0.1934(11) 0.100(4) Uani 1 1 d .
H24A H 0.6625 0.4090 0.2091 0.150 Uiso 1 1 calc R
H24B H 0.7432 0.3880 0.1284 0.150 Uiso 1 1 calc R
H24C H 0.7638 0.4430 0.1757 0.150 Uiso 1 1 calc R
C25 C 0.8649(18) 0.4385(9) 0.3624(17) 0.193(10) Uani 1 1 d .
H25A H 0.9004 0.4618 0.3180 0.290 Uiso 1 1 calc R
H25B H 0.9224 0.4331 0.4366 0.290 Uiso 1 1 calc R
H25C H 0.7884 0.4519 0.3739 0.290 Uiso 1 1 calc R
C26 C 1.3157(11) 0.4037(4) 0.3655(15) 0.105(5) Uani 1 1 d U
C27 C 1.4078(16) 0.3909(9) 0.317(2) 0.236(10) Uani 1 1 d U
H27A H 1.4821 0.4089 0.3539 0.354 Uiso 1 1 calc R
H27B H 1.3844 0.3990 0.2355 0.354 Uiso 1 1 calc R
H27C H 1.4232 0.3555 0.3261 0.354 Uiso 1 1 calc R
C28 C 1.2986(16) 0.4593(7) 0.3470(19) 0.192(8) Uani 1 1 d U
H28A H 1.3780 0.4757 0.3716 0.288 Uiso 1 1 calc R
H28B H 1.2437 0.4717 0.3916 0.288 Uiso 1 1 calc R
H28C H 1.2633 0.4659 0.2660 0.288 Uiso 1 1 calc R
C29 C 1.372(2) 0.3746(8) 0.4841(19) 0.238(11) Uani 1 1 d U
H29A H 1.4519 0.3885 0.5216 0.357 Uiso 1 1 calc R
H29B H 1.3816 0.3397 0.4680 0.357 Uiso 1 1 calc R
H29C H 1.3167 0.3779 0.5343 0.357 Uiso 1 1 calc R
C30 C 1.1110(7) 0.2315(6) -0.3940(7) 0.084(3) Uani 1 1 d U
C31 C 1.0520(17) 0.2586(6) -0.5044(14) 0.173(7) Uani 1 1 d U
H31A H 1.0416 0.2933 -0.4876 0.260 Uiso 1 1 calc R
H31B H 0.9720 0.2440 -0.5389 0.260 Uiso 1 1 calc R
H31C H 1.1044 0.2558 -0.5574 0.260 Uiso 1 1 calc R
C32 C 1.121(2) 0.1790(6) -0.4510(18) 0.194(8) Uani 1 1 d U
H32A H 1.1795 0.1810 -0.4983 0.291 Uiso 1 1 calc R
H32B H 1.0406 0.1696 -0.4985 0.291 Uiso 1 1 calc R
H32C H 1.1485 0.1544 -0.3911 0.291 Uiso 1 1 calc R
C33 C 1.2319(11) 0.2544(6) -0.3352(9) 0.152(7) Uani 1 1 d U
H33A H 1.2651 0.2720 -0.3913 0.229 Uiso 1 1 calc R
H33B H 1.2892 0.2287 -0.2993 0.229 Uiso 1 1 calc R
H33C H 1.2198 0.2775 -0.2769 0.229 Uiso 1 1 calc R
C34 C 0.6645(6) 0.2276(6) -0.3493(6) 0.071(2) Uani 1 1 d .
C35 C 0.6339(7) 0.2310(6) -0.4826(6) 0.092(3) Uani 1 1 d .
H35A H 0.5459 0.2359 -0.5127 0.138 Uiso 1 1 calc R
H35B H 0.6586 0.2005 -0.5135 0.138 Uiso 1 1 calc R
H35C H 0.6781 0.2587 -0.5049 0.138 Uiso 1 1 calc R
C36 C 0.6033(11) 0.1829(5) -0.3130(11) 0.089(4) Uani 1 1 d .
H36A H 0.5812 0.1900 -0.2414 0.133 Uiso 1 1 calc R
H36B H 0.6598 0.1550 -0.3019 0.133 Uiso 1 1 calc R
H36C H 0.5295 0.1748 -0.3722 0.133 Uiso 1 1 calc R
C37 C 0.6062(10) 0.2745(5) -0.3202(14) 0.125(6) Uani 1 1 d .
H37A H 0.6391 0.3027 -0.3532 0.187 Uiso 1 1 calc R
H37B H 0.6244 0.2782 -0.2373 0.187 Uiso 1 1 calc R
H37C H 0.5176 0.2729 -0.3514 0.187 Uiso 1 1 calc R
C38 C 1.3137(13) 0.0558(6) 0.3618(16) 0.122(5) Uani 1 1 d DU
C39 C 1.3602(18) 0.0399(8) 0.2542(17) 0.208(9) Uani 1 1 d DU
H39A H 1.4382 0.0225 0.2794 0.311 Uiso 1 1 calc R
H39B H 1.3714 0.0691 0.2108 0.311 Uiso 1 1 calc R
H39C H 1.2998 0.0181 0.2058 0.311 Uiso 1 1 calc R
C40 C 1.4232(14) 0.0924(6) 0.404(2) 0.189(9) Uani 1 1 d U
H40A H 1.4184 0.1070 0.4766 0.283 Uiso 1 1 calc R
H40B H 1.4189 0.1184 0.3471 0.283 Uiso 1 1 calc R
H40C H 1.5006 0.0747 0.4143 0.283 Uiso 1 1 calc R
C41 C 1.3052(13) 0.0104(7) 0.4199(17) 0.200(9) Uani 1 1 d U
H41A H 1.2309 -0.0071 0.3806 0.300 Uiso 1 1 calc R
H41B H 1.3021 0.0174 0.4985 0.300 Uiso 1 1 calc R
H41C H 1.3767 -0.0100 0.4204 0.300 Uiso 1 1 calc R
C42 C 0.8525(11) 0.0703(5) 0.3128(14) 0.100(5) Uani 1 1 d U
C43 C 0.7577(12) 0.0525(6) 0.1940(16) 0.143(7) Uani 1 1 d U
H43A H 0.6789 0.0440 0.2089 0.214 Uiso 1 1 calc R
H43B H 0.7913 0.0237 0.1640 0.214 Uiso 1 1 calc R
H43C H 0.7462 0.0792 0.1381 0.214 Uiso 1 1 calc R
C44 C 0.8685(11) 0.0240(5) 0.3979(10) 0.097(4) Uani 1 1 d U
H44A H 0.9465 0.0267 0.4553 0.145 Uiso 1 1 calc R
H44B H 0.8676 -0.0065 0.3544 0.145 Uiso 1 1 calc R
H44C H 0.8013 0.0234 0.4356 0.145 Uiso 1 1 calc R
C45 C 0.7801(7) 0.1071(3) 0.3537(4) 0.165(8) Uani 1 1 d U
H45A H 0.7417 0.1290 0.2909 0.248 Uiso 1 1 calc R
H45B H 0.8333 0.1262 0.4149 0.248 Uiso 1 1 calc R
H45C H 0.7167 0.0908 0.3828 0.248 Uiso 1 1 calc R
C46 C 0.4552(4) 0.3589(2) -0.0554(4) 0.268(9) Uani 1 1 d RU
H46A H 0.4087 0.3282 -0.0781 0.322 Uiso 1 1 calc R
H46B H 0.4746 0.3615 0.0287 0.322 Uiso 1 1 calc R
C47 C 0.3821(4) 0.4007(2) -0.1062(4) 0.285(10) Uani 1 1 d RU
H47A H 0.3675 0.4227 -0.0459 0.342 Uiso 1 1 calc R
H47B H 0.3020 0.3894 -0.1531 0.342 Uiso 1 1 calc R
C48 C 0.4481(4) 0.4267(2) -0.1766(4) 0.291(10) Uani 1 1 d RU
H48A H 0.3990 0.4276 -0.2567 0.349 Uiso 1 1 calc R
H48B H 0.4645 0.4609 -0.1494 0.349 Uiso 1 1 calc R
C49 C 0.5621(4) 0.4010(2) -0.1694(5) 0.230(8) Uani 1 1 d RU
H49A H 0.6318 0.4233 -0.1387 0.276 Uiso 1 1 calc R
H49B H 0.5665 0.3902 -0.2463 0.276 Uiso 1 1 calc R
C50 C 0.9064(4) 0.3627(2) -0.2351(5) 0.179(6) Uani 1 1 d RU
H50A H 0.9280 0.3276 -0.2379 0.215 Uiso 1 1 calc R
H50B H 0.8389 0.3703 -0.3025 0.215 Uiso 1 1 calc R
C51 C 1.0115(3) 0.3934(2) -0.2342(6) 0.199(6) Uani 1 1 d RU
H51A H 1.0827 0.3727 -0.2373 0.239 Uiso 1 1 calc R
H51B H 0.9936 0.4154 -0.3012 0.239 Uiso 1 1 calc R
C52 C 1.0383(3) 0.4220(2) -0.1300(6) 0.206(7) Uani 1 1 d RU
H52A H 1.0329 0.4575 -0.1482 0.248 Uiso 1 1 calc R
H52B H 1.1221 0.4147 -0.0842 0.248 Uiso 1 1 calc R
C53 C 0.9497(3) 0.4089(2) -0.0666(6) 0.188(6) Uani 1 1 d RU
H53A H 0.9948 0.3965 0.0090 0.226 Uiso 1 1 calc R
H53B H 0.9068 0.4393 -0.0537 0.226 Uiso 1 1 calc R
C54 C 0.5156(3) 0.2415(2) 0.0150(4) 0.183(6) Uani 1 1 d RU
H54A H 0.4835 0.2147 -0.0396 0.220 Uiso 1 1 calc R
H54B H 0.5301 0.2708 -0.0282 0.220 Uiso 1 1 calc R
C55 C 0.4310(3) 0.2526(2) 0.0838(4) 0.171(6) Uani 1 1 d RU
H55A H 0.3492 0.2391 0.0475 0.205 Uiso 1 1 calc R
H55B H 0.4235 0.2886 0.0912 0.205 Uiso 1 1 calc R
C56 C 0.4778(3) 0.2307(2) 0.1953(4) 0.179(5) Uani 1 1 d RU
H56A H 0.4923 0.2564 0.2550 0.215 Uiso 1 1 calc R
H56B H 0.4179 0.2069 0.2113 0.215 Uiso 1 1 calc R
C57 C 0.5911(3) 0.2060(2) 0.1952(4) 0.195(6) Uani 1 1 d RU
H57A H 0.5810 0.1699 0.1896 0.234 Uiso 1 1 calc R
H57B H 0.6570 0.2144 0.2632 0.234 Uiso 1 1 calc R
C58 C 0.5762(3) 0.0488(2) -0.1612(6) 0.220(7) Uani 1 1 d RU
H58A H 0.5877 0.0571 -0.2374 0.263 Uiso 1 1 calc R
H58B H 0.6452 0.0279 -0.1211 0.263 Uiso 1 1 calc R
C59 C 0.4613(4) 0.0234(2) -0.1721(7) 0.269(8) Uani 1 1 d RU
H59A H 0.4755 -0.0087 -0.1326 0.322 Uiso 1 1 calc R
H59B H 0.4214 0.0174 -0.2535 0.322 Uiso 1 1 calc R
C60 C 0.3841(4) 0.0539(2) -0.1213(7) 0.252(8) Uani 1 1 d RU
H60A H 0.3080 0.0624 -0.1788 0.302 Uiso 1 1 calc R
H60B H 0.3620 0.0362 -0.0580 0.302 Uiso 1 1 calc R
C61 C 0.4513(4) 0.0982(2) -0.0790(6) 0.243(7) Uani 1 1 d RU
H61A H 0.4091 0.1270 -0.1209 0.291 Uiso 1 1 calc R
H61B H 0.4541 0.1025 0.0027 0.291 Uiso 1 1 calc R
C62 C 0.9284(3) 0.0512(2) -0.0711(4) 0.209(7) Uani 1 1 d RU
H62A H 0.9506 0.0647 0.0072 0.250 Uiso 1 1 calc R
H62B H 0.8725 0.0230 -0.0732 0.250 Uiso 1 1 calc R
C63 C 1.0370(4) 0.0359(2) -0.1050(4) 0.219(7) Uani 1 1 d RU
H63A H 1.1109 0.0437 -0.0441 0.263 Uiso 1 1 calc R
H63B H 1.0349 0.0000 -0.1184 0.263 Uiso 1 1 calc R
C64 C 1.0403(4) 0.0617(2) -0.2086(4) 0.235(8) Uani 1 1 d RU
H64A H 1.0396 0.0380 -0.2706 0.282 Uiso 1 1 calc R
H64B H 1.1157 0.0817 -0.1963 0.282 Uiso 1 1 calc R
C65 C 0.9337(4) 0.0931(2) -0.2388(4) 0.229(8) Uani 1 1 d RU
H65A H 0.9587 0.1276 -0.2451 0.274 Uiso 1 1 calc R
H65B H 0.8803 0.0829 -0.3131 0.274 Uiso 1 1 calc R

loop_
_atom_site_aniso_label
_atom_site_aniso_U_11
_atom_site_aniso_U_22
_atom_site_aniso_U_33
_atom_site_aniso_U_23
_atom_site_aniso_U_13
_atom_site_aniso_U_12
C9 0.076(7) 0.096(7) 0.193(11) 0.101(8) 0.055(7) 0.013(6)
C10 0.058(6) 0.082(6) 0.191(10) 0.080(7) 0.039(6) 0.010(5)
C11 0.046(5) 0.047(5) 0.099(7) 0.026(5) 0.038(5) 0.003(4)
C12 0.066(6) 0.026(4) 0.090(7) -0.009(5) 0.023(5) -0.015(4)
C13 0.047(6) 0.064(6) 0.091(8) 0.006(6) 0.028(5) 0.008(5)
C14 0.079(7) 0.058(6) 0.155(10) 0.063(6) 0.035(7) 0.015(5)
C1 0.045(4) 0.218(9) 0.045(5) 0.005(9) 0.023(4) -0.015(9)
C2 0.050(4) 0.183(8) 0.048(5) 0.004(9) 0.012(4) -0.008(8)
C3 0.038(3) 0.117(6) 0.049(4) -0.047(6) 0.015(3) 0.008(6)
C4 0.052(4) 0.086(5) 0.035(4) 0.002(6) 0.012(3) -0.004(7)
C5 0.047(3) 0.079(4) 0.028(4) -0.019(6) 0.009(3) 0.009(6)
C6 0.044(4) 0.131(6) 0.028(4) 0.032(6) 0.025(3) 0.029(7)
C16 0.039(5) 0.126(8) 0.178(9) -0.132(7) 0.038(6) -0.010(5)
C17 0.039(6) 0.124(8) 0.181(9) -0.087(7) 0.067(6) -0.033(5)
C18 0.059(6) 0.079(7) 0.113(9) -0.040(7) 0.033(6) -0.005(6)
C19 0.065(6) 0.070(7) 0.073(7) -0.023(5) 0.022(5) -0.004(5)
C20 0.065(6) 0.040(5) 0.085(8) -0.005(5) -0.010(6) -0.007(5)
C21 0.041(5) 0.109(8) 0.106(7) -0.069(6) 0.037(5) -0.015(5)
Na1 0.0442(13) 0.110(2) 0.0605(19) -0.007(3) 0.0167(12) 0.004(3)
N1 0.042(2) 0.040(3) 0.025(3) -0.007(4) 0.015(2) 0.006(4)
O1 0.048(5) 0.136(7) 0.278(11) 0.154(8) 0.049(6) 0.015(5)
Na2 0.071(4) 0.055(3) 0.327(10) 0.032(5) -0.030(5) -0.002(3)
O2 0.064(6) 0.162(8) 0.320(13) -0.184(8) 0.093(7) -0.051(6)
Na3 0.063(3) 0.071(4) 0.372(12) -0.023(5) 0.003(5) -0.002(3)
O3 0.038(2) 0.129(4) 0.044(3) 0.002(5) 0.016(2) 0.006(5)
O4 0.130(8) 0.060(5) 0.370(14) -0.050(7) 0.111(9) -0.048(5)
O5 0.095(4) 0.382(11) 0.065(4) 0.057(9) 0.048(4) 0.051(9)
O6 0.088(6) 0.148(9) 0.198(10) -0.059(7) -0.054(7) 0.073(6)
O7 0.102(7) 0.075(6) 0.307(14) 0.024(7) 0.025(8) 0.013(5)
C7 0.054(5) 0.058(6) 0.106(9) 0.007(6) 0.018(5) 0.007(4)
O8 0.119(8) 0.058(5) 0.363(15) 0.035(7) 0.084(8) 0.039(5)
C8 0.073(6) 0.080(7) 0.148(11) -0.058(7) 0.082(7) -0.019(5)
C15 0.038(4) 0.164(14) 0.057(6) -0.019(6) 0.015(4) -0.004(5)
C22 0.053(6) 0.080(8) 0.067(7) -0.013(6) 0.021(5) 0.008(5)
C23 0.24(2) 0.130(14) 0.47(4) 0.161(19) 0.28(3) 0.083(14)
C24 0.096(10) 0.099(10) 0.106(11) -0.018(8) 0.026(8) 0.022(8)
C25 0.136(15) 0.25(2) 0.20(2) -0.127(18) 0.054(13) 0.040(14)
C26 0.045(7) 0.053(7) 0.202(14) -0.005(8) -0.001(8) 0.008(6)
C27 0.064(10) 0.27(2) 0.38(3) -0.08(2) 0.055(14) -0.059(13)
C28 0.089(10) 0.146(14) 0.32(2) -0.019(14) 0.004(12) -0.062(10)
C29 0.188(17) 0.23(2) 0.21(2) 0.067(17) -0.111(15) -0.044(16)
C30 0.073(5) 0.132(8) 0.063(5) -0.003(9) 0.049(4) 0.040(8)
C31 0.214(16) 0.209(17) 0.133(13) 0.072(11) 0.111(12) 0.034(12)
C32 0.29(2) 0.123(12) 0.24(2) -0.064(13) 0.202(17) 0.007(13)
C33 0.117(9) 0.30(2) 0.059(7) -0.033(8) 0.053(7) -0.107(10)
C34 0.042(4) 0.108(6) 0.057(5) -0.021(8) 0.003(3) 0.025(8)
C35 0.073(5) 0.176(9) 0.021(4) 0.011(8) 0.002(3) -0.049(9)
C36 0.064(8) 0.103(10) 0.086(9) 0.009(8) -0.007(6) -0.040(7)
C37 0.037(6) 0.116(11) 0.191(14) -0.075(11) -0.028(8) 0.025(7)
C38 0.074(9) 0.087(10) 0.191(15) 0.035(10) 0.010(9) 0.026(8)
C39 0.151(15) 0.223(19) 0.23(2) -0.068(16) 0.020(14) 0.093(14)
C40 0.081(9) 0.121(12) 0.31(2) 0.051(13) -0.056(12) -0.021(8)
C41 0.073(9) 0.186(15) 0.30(2) 0.177(16) -0.029(11) 0.030(9)
C42 0.053(7) 0.081(8) 0.167(12) 0.078(8) 0.027(7) 0.002(6)
C43 0.057(8) 0.155(14) 0.219(17) 0.092(13) 0.039(10) -0.009(9)
C44 0.090(8) 0.118(10) 0.086(8) 0.081(7) 0.029(7) 0.006(7)
C45 0.092(10) 0.138(14) 0.30(2) 0.019(14) 0.122(12) 0.003(9)
C46 0.184(14) 0.279(16) 0.302(17) 0.003(14) -0.014(14) 0.091(14)
C47 0.187(15) 0.294(18) 0.336(18) 0.058(16) -0.007(14) 0.131(14)
C48 0.214(16) 0.275(18) 0.350(18) 0.037(16) 0.005(15) 0.098(14)
C49 0.166(12) 0.196(14) 0.294(16) 0.006(13) -0.008(12) 0.115(11)
C50 0.161(12) 0.096(10) 0.272(16) 0.013(11) 0.037(12) 0.008(9)
C51 0.174(12) 0.142(11) 0.279(16) -0.096(11) 0.053(12) -0.093(9)
C52 0.168(13) 0.187(13) 0.271(16) -0.078(12) 0.069(12) -0.083(11)
C53 0.164(12) 0.100(10) 0.299(16) -0.054(11) 0.055(11) -0.028(10)
C54 0.112(8) 0.297(14) 0.134(10) 0.066(10) 0.019(7) 0.098(10)
C55 0.081(7) 0.290(15) 0.149(10) 0.069(10) 0.043(7) 0.087(8)
C56 0.122(8) 0.316(14) 0.109(8) 0.061(12) 0.044(7) 0.098(11)
C57 0.112(8) 0.379(16) 0.099(8) 0.046(10) 0.034(7) 0.064(10)
C58 0.170(13) 0.091(9) 0.403(17) -0.061(11) 0.080(13) -0.063(9)
C59 0.218(15) 0.166(14) 0.437(19) -0.054(15) 0.111(15) -0.046(12)
C60 0.203(15) 0.153(14) 0.427(19) -0.096(14) 0.130(14) -0.046(12)
C61 0.189(13) 0.156(12) 0.418(18) -0.074(13) 0.142(14) -0.032(11)
C62 0.180(12) 0.127(11) 0.343(17) 0.032(12) 0.109(12) 0.067(10)
C63 0.187(13) 0.192(14) 0.304(17) 0.040(13) 0.112(13) 0.087(12)
C64 0.219(14) 0.169(13) 0.317(19) 0.061(13) 0.064(14) 0.102(11)
C65 0.238(15) 0.109(11) 0.340(19) 0.008(12) 0.075(14) 0.076(11)

loop_
_atom_type_symbol
_atom_type_description
_atom_type_scat_dispersion_real
_atom_type_scat_dispersion_imag
_atom_type_scat_source
C C 0.0033 0.0016 'International Tables Vol C Tables 4.2.6.8 and 6.1.1.4'
H H 0.0000 0.0000 'International Tables Vol C Tables 4.2.6.8 and 6.1.1.4'
N N 0.0061 0.0033 'International Tables Vol C Tables 4.2.6.8 and 6.1.1.4'
O O 0.0106 0.0060 'International Tables Vol C Tables 4.2.6.8 and 6.1.1.4'
Na Na 0.0362 0.0249 'International Tables Vol C Tables 4.2.6.8 and 6.1.1.4'

loop_
_geom_angle_atom_site_label_1
_geom_angle_atom_site_label_2
_geom_angle_atom_site_label_3
_geom_angle
C10 C9 C14 120.0
C10 C9 C8 120.0(6)
C14 C9 C8 118.2(6)
O1 C10 C9 117.9(6)
O1 C10 C11 122.1(6)
C9 C10 C11 120.0
C12 C11 C10 120.0
C12 C11 C42 118.3(6)
C10 C11 C42 121.4(6)
C13 C12 C11 120.0
C13 C12 H12 120.0
C11 C12 H12 120.0
C12 C13 C14 120.0
C12 C13 C38 118.8(7)
C14 C13 C38 120.7(8)
C13 C14 C9 120.0
C13 C14 H14 120.0
C9 C14 H14 120.0
C2 C1 C6 120.0
C2 C1 C7 111.6(5)
C6 C1 C7 120.6(5)
C1 C2 C3 120.0
C1 C2 H2 120.0
C3 C2 H2 120.0
C2 C3 C4 120.0
C2 C3 C30 118.4(4)
C4 C3 C30 121.6(4)
C5 C4 C3 120.0
C5 C4 H4 120.0
C3 C4 H4 120.0
C6 C5 C4 120.0
C6 C5 C34 121.2(4)
C4 C5 C34 118.8(4)
O3 C6 C5 123.1(3)
O3 C6 C1 116.9(3)
C5 C6 C1 120.0
O3 C6 Na3 47.3(6)
C5 C6 Na3 113.0(4)
C1 C6 Na3 106.2(3)
O3 C6 Na2 47.7(6)
C5 C6 Na2 117.4(4)
C1 C6 Na2 102.2(3)
Na3 C6 Na2 94.48(15)
C17 C16 C21 120.0
C17 C16 C15 120.6(5)
C21 C16 C15 113.0(5)
O2 C17 C18 118.8(6)
O2 C17 C16 120.4(6)
C18 C17 C16 120.0
O2 C17 Na1 33.8(6)
C18 C17 Na1 148.1(3)
C16 C17 Na1 91.1(3)
C17 C18 C19 120.0
C17 C18 C22 121.3(6)
C19 C18 C22 118.4(6)
C20 C19 C18 120.0
C20 C19 H19 120.0
C18 C19 H19 120.0
C19 C20 C21 120.0
C19 C20 C26 122.2(6)
C21 C20 C26 117.8(6)
C20 C21 C16 120.0
C20 C21 H21 120.0
C16 C21 H21 120.0
O2 Na1 O1 155.5(4)
O2 Na1 O5 98.9(6)
O1 Na1 O5 96.8(6)
O2 Na1 N1 84.8(3)
O1 Na1 N1 85.4(3)
O5 Na1 N1 163.6(2)
O2 Na1 O3 103.0(5)
O1 Na1 O3 97.2(5)
O5 Na1 O3 84.23(19)
N1 Na1 O3 79.35(16)
O2 Na1 Na2 53.4(5)
O1 Na1 Na2 149.0(4)
O5 Na1 Na2 79.7(4)
N1 Na1 Na2 90.0(3)
O3 Na1 Na2 51.9(3)
O2 Na1 Na3 153.7(5)
O1 Na1 Na3 48.9(4)
O5 Na1 Na3 78.2(4)
N1 Na1 Na3 91.3(2)
O3 Na1 Na3 50.8(3)
Na2 Na1 Na3 100.70(18)
O2 Na1 C17 19.8(3)
O1 Na1 C17 137.1(3)
O5 Na1 C17 117.2(5)
N1 Na1 C17 69.4(2)
O3 Na1 C17 110.8(4)
Na2 Na1 C17 67.7(3)
Na3 Na1 C17 156.8(2)
C7 N1 C15 116.6(7)
C7 N1 C8 108.5(6)
C15 N1 C8 112.2(7)
C7 N1 Na1 111.7(5)
C15 N1 Na1 98.7(4)
C8 N1 Na1 108.8(5)
C10 O1 Na3 130.4(9)
C10 O1 Na1 124.4(7)
Na3 O1 Na1 82.1(3)
O7 Na2 O6 93.0(5)
O7 Na2 O2 107.1(5)
O6 Na2 O2 118.6(5)
O7 Na2 O3 117.9(5)
O6 Na2 O3 122.2(4)
O2 Na2 O3 98.3(4)
O7 Na2 Na1 136.5(3)
O6 Na2 Na1 128.7(5)
O2 Na2 Na1 46.4(3)
O3 Na2 Na1 53.99(19)
O7 Na2 C6 92.7(4)
O6 Na2 C6 128.4(4)
O2 Na2 C6 108.3(3)
O3 Na2 C6 25.2(2)
Na1 Na2 C6 71.94(19)
C17 O2 Na1 126.3(9)
C17 O2 Na2 128.9(10)
Na1 O2 Na2 80.2(4)
O1 Na3 O3 100.3(4)
O1 Na3 O4 114.0(6)
O3 Na3 O4 129.3(4)
O1 Na3 O8 107.7(5)
O3 Na3 O8 110.8(4)
O4 Na3 O8 93.6(5)
O1 Na3 Na1 48.9(3)
O3 Na3 Na1 54.0(2)
O4 Na3 Na1 130.5(4)
O8 Na3 Na1 134.3(4)
O1 Na3 C6 109.2(3)
O3 Na3 C6 25.4(2)
O4 Na3 C6 134.8(5)
O8 Na3 C6 85.4(4)
Na1 Na3 C6 72.1(2)
C6 O3 Na3 107.3(7)
C6 O3 Na2 107.1(7)
Na3 O3 Na2 144.1(3)
C6 O3 Na1 132.3(3)
Na3 O3 Na1 75.2(3)
Na2 O3 Na1 74.2(3)
C61 O4 C58 106.7(7)
C61 O4 Na3 137.2(7)
C58 O4 Na3 115.9(6)
C54 O5 C57 113.0(5)
C54 O5 Na1 142.0(7)
C57 O5 Na1 104.9(4)
C46 O6 C49 105.2(6)
C46 O6 Na2 136.3(9)
C49 O6 Na2 117.5(8)
C53 O7 C50 100.3(8)
C53 O7 Na2 133.7(10)
C50 O7 Na2 118.4(7)
N1 C7 C1 107.7(7)
N1 C7 H7A 110.2
C1 C7 H7A 110.2
N1 C7 H7B 110.2
C1 C7 H7B 110.2
H7A C7 H7B 108.5
C65 O8 C62 109.6(7)
C65 O8 Na3 136.6(6)
C62 O8 Na3 107.5(8)
C9 C8 N1 106.7(7)
C9 C8 H8A 110.4
N1 C8 H8A 110.4
C9 C8 H8B 110.4
N1 C8 H8B 110.4
H8A C8 H8B 108.6
N1 C15 C16 106.9(7)
N1 C15 H15A 110.4
C16 C15 H15A 110.4
N1 C15 H15B 110.4
C16 C15 H15B 110.4
H15A C15 H15B 108.6
C25 C22 C24 98.2(12)
C25 C22 C23 124.6(15)
C24 C22 C23 106.0(13)
C25 C22 C18 109.6(10)
C24 C22 C18 115.2(9)
C23 C22 C18 103.8(9)
C22 C23 H23A 109.5
C22 C23 H23B 109.5
H23A C23 H23B 109.5
C22 C23 H23C 109.5
H23A C23 H23C 109.5
H23B C23 H23C 109.5
C22 C24 H24A 109.5
C22 C24 H24B 109.5
H24A C24 H24B 109.5
C22 C24 H24C 109.5
H24A C24 H24C 109.5
H24B C24 H24C 109.5
C22 C25 H25A 109.5
C22 C25 H25B 109.5
H25A C25 H25B 109.5
C22 C25 H25C 109.5
H25A C25 H25C 109.5
H25B C25 H25C 109.5
C27 C26 C28 105.7(16)
C27 C26 C29 94.9(15)
C28 C26 C29 128.1(16)
C27 C26 C20 114.8(13)
C28 C26 C20 108.7(10)
C29 C26 C20 104.5(11)
C26 C27 H27A 109.5
C26 C27 H27B 109.5
H27A C27 H27B 109.5
C26 C27 H27C 109.5
H27A C27 H27C 109.5
H27B C27 H27C 109.5
C26 C28 H28A 109.5
C26 C28 H28B 109.5
H28A C28 H28B 109.5
C26 C28 H28C 109.5
H28A C28 H28C 109.5
H28B C28 H28C 109.5
C26 C29 H29A 109.5
C26 C29 H29B 109.5
H29A C29 H29B 109.5
C26 C29 H29C 109.5
H29A C29 H29C 109.5
H29B C29 H29C 109.5
C33 C30 C31 111.1(12)
C33 C30 C3 113.1(7)
C31 C30 C3 108.4(8)
C33 C30 C32 114.9(13)
C31 C30 C32 96.6(12)
C3 C30 C32 111.5(12)
C30 C31 H31A 109.5
C30 C31 H31B 109.5
H31A C31 H31B 109.5
C30 C31 H31C 109.5
H31A C31 H31C 109.5
H31B C31 H31C 109.5
C30 C32 H32A 109.5
C30 C32 H32B 109.5
H32A C32 H32B 109.5
C30 C32 H32C 109.5
H32A C32 H32C 109.5
H32B C32 H32C 109.5
C30 C33 H33A 109.5
C30 C33 H33B 109.5
H33A C33 H33B 109.5
C30 C33 H33C 109.5
H33A C33 H33C 109.5
H33B C33 H33C 109.5
C36 C34 C37 110.6(7)
C36 C34 C35 110.3(10)
C37 C34 C35 101.1(12)
C36 C34 C5 112.3(10)
C37 C34 C5 109.6(9)
C35 C34 C5 112.4(5)
C34 C35 H35A 109.5
C34 C35 H35B 109.5
H35A C35 H35B 109.5
C34 C35 H35C 109.5
H35A C35 H35C 109.5
H35B C35 H35C 109.5
C34 C36 H36A 109.5
C34 C36 H36B 109.5
H36A C36 H36B 109.5
C34 C36 H36C 109.5
H36A C36 H36C 109.5
H36B C36 H36C 109.5
C34 C37 H37A 109.5
C34 C37 H37B 109.5
H37A C37 H37B 109.5
C34 C37 H37C 109.5
H37A C37 H37C 109.5
H37B C37 H37C 109.5
C41 C38 C13 117.0(12)
C41 C38 C40 122.0(14)
C13 C38 C40 111.5(11)
C41 C38 C39 104.2(17)
C13 C38 C39 104.0(12)
C40 C38 C39 92.5(15)
C38 C39 H39A 109.5
C38 C39 H39B 109.5
H39A C39 H39B 109.5
C38 C39 H39C 109.5
H39A C39 H39C 109.5
H39B C39 H39C 109.5
C38 C40 H40A 109.5
C38 C40 H40B 109.5
H40A C40 H40B 109.5
C38 C40 H40C 109.5
H40A C40 H40C 109.5
H40B C40 H40C 109.5
C38 C41 H41A 109.5
C38 C41 H41B 109.5
H41A C41 H41B 109.5
C38 C41 H41C 109.5
H41A C41 H41C 109.5
H41B C41 H41C 109.5
C45 C42 C11 118.7(10)
C45 C42 C44 107.7(11)
C11 C42 C44 116.3(9)
C45 C42 C43 101.7(9)
C11 C42 C43 104.4(11)
C44 C42 C43 106.0(11)
C42 C43 H43A 109.5
C42 C43 H43B 109.5
H43A C43 H43B 109.5
C42 C43 H43C 109.5
H43A C43 H43C 109.5
H43B C43 H43C 109.5
C42 C44 H44A 109.5
C42 C44 H44B 109.5
H44A C44 H44B 109.5
C42 C44 H44C 109.5
H44A C44 H44C 109.5
H44B C44 H44C 109.5
C42 C45 H45A 109.5
C42 C45 H45B 109.5
H45A C45 H45B 109.5
C42 C45 H45C 109.5
H45A C45 H45C 109.5
H45B C45 H45C 109.5
C47 C46 O6 109.7(5)
C47 C46 H46A 109.7
O6 C46 H46A 109.7
C47 C46 H46B 109.7
O6 C46 H46B 109.7
H46A C46 H46B 108.2
C46 C47 C48 108.1
C46 C47 H47A 110.1
C48 C47 H47A 110.1
C46 C47 H47B 110.1
C48 C47 H47B 110.1
H47A C47 H47B 108.4
C49 C48 C47 108.0
C49 C48 H48A 110.1
C47 C48 H48A 110.1
C49 C48 H48B 110.1
C47 C48 H48B 110.1
H48A C48 H48B 108.4
C48 C49 O6 109.1(4)
C48 C49 H49A 109.9
O6 C49 H49A 109.9
C48 C49 H49B 109.9
O6 C49 H49B 109.9
H49A C49 H49B 108.3
C51 C50 O7 106.9(4)
C51 C50 H50A 110.3
O7 C50 H50A 110.3
C51 C50 H50B 110.3
O7 C50 H50B 110.3
H50A C50 H50B 108.6
C52 C51 C50 108.0
C52 C51 H51A 110.1
C50 C51 H51A 110.1
C52 C51 H51B 110.1
C50 C51 H51B 110.1
H51A C51 H51B 108.4
C51 C52 C53 107.9
C51 C52 H52A 110.1
C53 C52 H52A 110.1
C51 C52 H52B 110.1
C53 C52 H52B 110.1
H52A C52 H52B 108.4
O7 C53 C52 116.8(6)
O7 C53 H53A 108.1
C52 C53 H53A 108.1
O7 C53 H53B 108.1
C52 C53 H53B 108.1
H53A C53 H53B 107.3
O5 C54 C55 105.0(3)
O5 C54 H54A 110.8
C55 C54 H54A 110.8
O5 C54 H54B 110.8
C55 C54 H54B 110.8
H54A C54 H54B 108.8
C54 C55 C56 108.1
C54 C55 H55A 110.1
C56 C55 H55A 110.1
C54 C55 H55B 110.1
C56 C55 H55B 110.1
H55A C55 H55B 108.4
C57 C56 C55 107.90(7)
C57 C56 H56A 110.1
C55 C56 H56A 110.1
C57 C56 H56B 110.1
C55 C56 H56B 110.1
H56A C56 H56B 108.4
C56 C57 O5 98.9(5)
C56 C57 H57A 112.0
O5 C57 H57A 112.0
C56 C57 H57B 112.0
O5 C57 H57B 112.0
H57A C57 H57B 109.7
C59 C58 O4 106.5(4)
C59 C58 H58A 110.4
O4 C58 H58A 110.4
C59 C58 H58B 110.4
O4 C58 H58B 110.4
H58A C58 H58B 108.6
C58 C59 C60 108.0
C58 C59 H59A 110.1
C60 C59 H59A 110.1
C58 C59 H59B 110.1
C60 C59 H59B 110.1
H59A C59 H59B 108.4
C61 C60 C59 108.1
C61 C60 H60A 110.1
C59 C60 H60A 110.1
C61 C60 H60B 110.1
C59 C60 H60B 110.1
H60A C60 H60B 108.4
O4 C61 C60 110.2(5)
O4 C61 H61A 109.6
C60 C61 H61A 109.6
O4 C61 H61B 109.6
C60 C61 H61B 109.6
H61A C61 H61B 108.1
C63 C62 O8 106.4(5)
C63 C62 H62A 110.4
O8 C62 H62A 110.4
C63 C62 H62B 110.4
O8 C62 H62B 110.4
H62A C62 H62B 108.6
C64 C63 C62 108.21(7)
C64 C63 H63A 110.1
C62 C63 H63A 110.1
C64 C63 H63B 110.1
C62 C63 H63B 110.1
H63A C63 H63B 108.4
C63 C64 C65 107.9
C63 C64 H64A 110.1
C65 C64 H64A 110.1
C63 C64 H64B 110.1
C65 C64 H64B 110.1
H64A C64 H64B 108.4
O8 C65 C64 107.7(5)
O8 C65 H65A 110.2
C64 C65 H65A 110.2
O8 C65 H65B 110.2
C64 C65 H65B 110.2
H65A C65 H65B 108.5

loop_
_geom_bond_atom_site_label_1
_geom_bond_atom_site_label_2
_geom_bond_distance
C9 C10 1.3900
C9 C14 1.3900
C9 C8 1.584(11)
C10 O1 1.362(9)
C10 C11 1.3900
C11 C12 1.3900
C11 C42 1.512(12)
C12 C13 1.3900
C12 H12 0.9300
C13 C14 1.3900
C13 C38 1.537(14)
C14 H14 0.9300
C1 C2 1.3900
C1 C6 1.3900
C1 C7 1.594(10)
C2 C3 1.3900
C2 H2 0.9300
C3 C4 1.3900
C3 C30 1.553(7)
C4 C5 1.3900
C4 H4 0.9300
C5 C6 1.3900
C5 C34 1.554(7)
C6 O3 1.366(5)
C6 Na3 3.040(11)
C6 Na2 3.067(11)
C16 C17 1.3900
C16 C21 1.3900
C16 C15 1.618(11)
C17 O2 1.300(10)
C17 C18 1.3900
C17 Na1 3.086(8)
C18 C19 1.3900
C18 C22 1.547(10)
C19 C20 1.3900
C19 H19 0.9300
C20 C21 1.3900
C20 C26 1.607(13)
C21 H21 0.9300
Na1 O2 2.133(11)
Na1 O1 2.222(11)
Na1 O5 2.281(7)
Na1 N1 2.367(5)
Na1 O3 2.442(5)
Na1 Na2 2.904(8)
Na1 Na3 2.920(9)
N1 C7 1.412(11)
N1 C15 1.436(9)
N1 C8 1.589(12)
O1 Na3 2.222(15)
Na2 O7 2.300(13)
Na2 O6 2.350(10)
Na2 O2 2.365(16)
Na2 O3 2.374(12)
Na3 O3 2.340(12)
Na3 O4 2.388(11)
Na3 O8 2.511(14)
O4 C61 1.367(11)
O4 C58 1.496(12)
O5 C54 1.247(8)
O5 C57 1.504(10)
O6 C46 1.437(13)
O6 C49 1.459(15)
O7 C53 1.335(13)
O7 C50 1.645(15)
C7 H7A 0.9700
C7 H7B 0.9700
O8 C65 1.390(15)
O8 C62 1.422(13)
C8 H8A 0.9700
C8 H8B 0.9700
C15 H15A 0.9700
C15 H15B 0.9700
C22 C25 1.47(2)
C22 C24 1.516(16)
C22 C23 1.541(17)
C23 H23A 0.9600
C23 H23B 0.9600
C23 H23C 0.9600
C24 H24A 0.9600
C24 H24B 0.9600
C24 H24C 0.9600
C25 H25A 0.9600
C25 H25B 0.9600
C25 H25C 0.9600
C26 C27 1.34(2)
C26 C28 1.51(2)
C26 C29 1.59(2)
C27 H27A 0.9600
C27 H27B 0.9600
C27 H27C 0.9600
C28 H28A 0.9600
C28 H28B 0.9600
C28 H28C 0.9600
C29 H29A 0.9600
C29 H29B 0.9600
C29 H29C 0.9600
C30 C33 1.479(14)
C30 C31 1.497(17)
C30 C32 1.570(19)
C31 H31A 0.9600
C31 H31B 0.9600
C31 H31C 0.9600
C32 H32A 0.9600
C32 H32B 0.9600
C32 H32C 0.9600
C33 H33A 0.9600
C33 H33B 0.9600
C33 H33C 0.9600
C34 C36 1.488(16)
C34 C37 1.488(15)
C34 C35 1.537(9)
C35 H35A 0.9600
C35 H35B 0.9600
C35 H35C 0.9600
C36 H36A 0.9600
C36 H36B 0.9600
C36 H36C 0.9600
C37 H37A 0.9600
C37 H37B 0.9600
C37 H37C 0.9600
C38 C41 1.408(19)
C38 C40 1.54(2)
C38 C39 1.551(16)
C39 H39A 0.9600
C39 H39B 0.9600
C39 H39C 0.9600
C40 H40A 0.9600
C40 H40B 0.9600
C40 H40C 0.9600
C41 H41A 0.9600
C41 H41B 0.9600
C41 H41C 0.9600
C42 C45 1.428(15)
C42 C44 1.578(15)
C42 C43 1.60(2)
C43 H43A 0.9600
C43 H43B 0.9600
C43 H43C 0.9600
C44 H44A 0.9600
C44 H44B 0.9600
C44 H44C 0.9600
C45 H45A 0.9600
C45 H45B 0.9600
C45 H45C 0.9600
C46 C47 1.4193
C46 H46A 0.9700
C46 H46B 0.9700
C47 C48 1.4217
C47 H47A 0.9700
C47 H47B 0.9700
C48 C49 1.4195
C48 H48A 0.9700
C48 H48B 0.9700
C49 H49A 0.9700
C49 H49B 0.9700
C50 C51 1.4206
C50 H50A 0.9700
C50 H50B 0.9700
C51 C52 1.4197
C51 H51A 0.9700
C51 H51B 0.9700
C52 C53 1.4209
C52 H52A 0.9700
C52 H52B 0.9700
C53 H53A 0.9700
C53 H53B 0.9700
C54 C55 1.4203
C54 H54A 0.9700
C54 H54B 0.9700
C55 C56 1.4217
C55 H55A 0.9700
C55 H55B 0.9700
C56 C57 1.4180
C56 H56A 0.9700
C56 H56B 0.9700
C57 H57A 0.9700
C57 H57B 0.9700
C58 C59 1.4181(12)
C58 H58A 0.9700
C58 H58B 0.9700
C59 C60 1.4203
C59 H59A 0.9700
C59 H59B 0.9700
C60 C61 1.4193(12)
C60 H60A 0.9700
C60 H60B 0.9700
C61 H61A 0.9700
C61 H61B 0.9700
C62 C63 1.4208
C62 H62A 0.9700
C62 H62B 0.9700
C63 C64 1.4180
C63 H63A 0.9700
C63 H63B 0.9700
C64 C65 1.4187
C64 H64A 0.9700
C64 H64B 0.9700
C65 H65A 0.9700
C65 H65B 0.9700

loop_
_geom_torsion_atom_site_label_1
_geom_torsion_atom_site_label_2
_geom_torsion_atom_site_label_3
_geom_torsion_atom_site_label_4
_geom_torsion
C14 C9 C10 O1 178.6(11)
C8 C9 C10 O1 -16.9(10)
C14 C9 C10 C11 0.0
C8 C9 C10 C11 164.5(9)
O1 C10 C11 C12 -178.5(11)
C9 C10 C11 C12 0.0
O1 C10 C11 C42 -4.0(13)
C9 C10 C11 C42 174.5(10)
C10 C11 C12 C13 0.0
C42 C11 C12 C13 -174.7(10)
C11 C12 C13 C14 0.0
C11 C12 C13 C38 -171.9(10)
C12 C13 C14 C9 0.0
C38 C13 C14 C9 171.8(10)
C10 C9 C14 C13 0.0
C8 C9 C14 C13 -164.8(8)
C6 C1 C2 C3 0.0
C7 C1 C2 C3 -149.4(9)
C1 C2 C3 C4 0.0
C1 C2 C3 C30 178.9(11)
C2 C3 C4 C5 0.0
C30 C3 C4 C5 -178.9(11)
C3 C4 C5 C6 0.0
C3 C4 C5 C34 179.5(11)
C4 C5 C6 O3 -179.4(10)
C34 C5 C6 O3 1.0(12)
C4 C5 C6 C1 0.0
C34 C5 C6 C1 -179.5(11)
C4 C5 C6 Na3 -126.5(5)
C34 C5 C6 Na3 54.0(9)
C4 C5 C6 Na2 125.1(5)
C34 C5 C6 Na2 -54.4(9)
C2 C1 C6 O3 179.5(10)
C7 C1 C6 O3 -33.9(10)
C2 C1 C6 C5 0.0
C7 C1 C6 C5 146.6(9)
C2 C1 C6 Na3 129.6(5)
C7 C1 C6 Na3 -83.8(8)
C2 C1 C6 Na2 -132.0(5)
C7 C1 C6 Na2 14.6(8)
C21 C16 C17 O2 169.5(12)
C15 C16 C17 O2 -40.7(11)
C21 C16 C17 C18 0.0
C15 C16 C17 C18 149.8(8)
C21 C16 C17 Na1 -172.7(5)
C15 C16 C17 Na1 -22.9(5)
O2 C17 C18 C19 -169.6(12)
C16 C17 C18 C19 0.0
Na1 C17 C18 C19 166.0(9)
O2 C17 C18 C22 16.5(12)
C16 C17 C18 C22 -173.9(9)
Na1 C17 C18 C22 -7.9(11)
C17 C18 C19 C20 0.0
C22 C18 C19 C20 174.1(8)
C18 C19 C20 C21 0.0
C18 C19 C20 C26 -178.7(9)
C19 C20 C21 C16 0.0
C26 C20 C21 C16 178.8(9)
C17 C16 C21 C20 0.0
C15 C16 C21 C20 -151.9(7)
C18 C17 Na1 O2 40.5(12)
C16 C17 Na1 O2 -151.6(13)
O2 C17 Na1 O1 -162.7(10)
C18 C17 Na1 O1 -122.2(8)
C16 C17 Na1 O1 45.7(6)
O2 C17 Na1 O5 -24.3(13)
C18 C17 Na1 O5 16.2(9)
C16 C17 Na1 O5 -175.9(4)
O2 C17 Na1 N1 139.2(12)
C18 C17 Na1 N1 179.7(9)
C16 C17 Na1 N1 -12.4(3)
O2 C17 Na1 O3 69.9(12)
C18 C17 Na1 O3 110.4(8)
C16 C17 Na1 O3 -81.7(3)
O2 C17 Na1 Na2 40.4(11)
C18 C17 Na1 Na2 80.9(8)
C16 C17 Na1 Na2 -111.2(3)
O2 C17 Na1 Na3 103.7(12)
C18 C17 Na1 Na3 144.2(7)
C16 C17 Na1 Na3 -47.9(7)
O2 Na1 N1 C7 -65.2(7)
O1 Na1 N1 C7 137.4(6)
O5 Na1 N1 C7 39(2)
O3 Na1 N1 C7 39.1(6)
Na2 Na1 N1 C7 -12.0(6)
Na3 Na1 N1 C7 88.7(6)
C17 Na1 N1 C7 -78.0(6)
O2 Na1 N1 C15 58.1(7)
O1 Na1 N1 C15 -99.4(7)
O5 Na1 N1 C15 162(2)
O3 Na1 N1 C15 162.4(6)
Na2 Na1 N1 C15 111.3(6)
Na3 Na1 N1 C15 -148.0(6)
C17 Na1 N1 C15 45.2(5)
O2 Na1 N1 C8 175.2(7)
O1 Na1 N1 C8 17.7(6)
O5 Na1 N1 C8 -81(2)
O3 Na1 N1 C8 -80.5(6)
Na2 Na1 N1 C8 -131.6(5)
Na3 Na1 N1 C8 -30.9(5)
C17 Na1 N1 C8 162.3(6)
C9 C10 O1 Na3 66.6(10)
C11 C10 O1 Na3 -114.8(7)
C9 C10 O1 Na1 -44.8(12)
C11 C10 O1 Na1 133.7(6)
O2 Na1 O1 C10 -28.3(13)
O5 Na1 O1 C10 -157.8(9)
N1 Na1 O1 C10 38.6(9)
O3 Na1 O1 C10 117.2(10)
Na2 Na1 O1 C10 120.9(10)
Na3 Na1 O1 C10 134.3(11)
C17 Na1 O1 C10 -14.3(13)
O2 Na1 O1 Na3 -162.7(6)
O5 Na1 O1 Na3 67.9(3)
N1 Na1 O1 Na3 -95.8(3)
O3 Na1 O1 Na3 -17.1(3)
Na2 Na1 O1 Na3 -13.5(6)
C17 Na1 O1 Na3 -148.6(4)
O2 Na1 Na2 O7 65.7(7)
O1 Na1 Na2 O7 -99.0(8)
O5 Na1 Na2 O7 175.0(8)
N1 Na1 Na2 O7 -17.9(7)
O3 Na1 Na2 O7 -94.3(7)
Na3 Na1 Na2 O7 -109.3(7)
C17 Na1 Na2 O7 49.8(7)
O2 Na1 Na2 O6 -94.8(6)
O1 Na1 Na2 O6 100.6(7)
O5 Na1 Na2 O6 14.5(6)
N1 Na1 Na2 O6 -178.4(5)
O3 Na1 Na2 O6 105.2(5)
Na3 Na1 Na2 O6 90.3(5)
C17 Na1 Na2 O6 -110.7(5)
O1 Na1 Na2 O2 -164.6(4)
O5 Na1 Na2 O2 109.3(5)
N1 Na1 Na2 O2 -83.6(3)
O3 Na1 Na2 O2 -160.0(4)
Na3 Na1 Na2 O2 -174.9(3)
C17 Na1 Na2 O2 -15.9(3)
O2 Na1 Na2 O3 160.0(4)
O1 Na1 Na2 O3 -4.6(5)
O5 Na1 Na2 O3 -90.7(4)
N1 Na1 Na2 O3 76.4(2)
Na3 Na1 Na2 O3 -14.93(16)
C17 Na1 Na2 O3 144.1(2)
O2 Na1 Na2 C6 140.0(3)
O1 Na1 Na2 C6 -24.6(5)
O5 Na1 Na2 C6 -110.7(4)
N1 Na1 Na2 C6 56.4(2)
O3 Na1 Na2 C6 -20.02(17)
Na3 Na1 Na2 C6 -34.95(16)
C17 Na1 Na2 C6 124.1(2)
O3 C6 Na2 O7 179.0(5)
C5 C6 Na2 O7 -69.9(4)
C1 C6 Na2 O7 63.6(4)
Na3 C6 Na2 O7 171.2(4)
O3 C6 Na2 O6 -85.0(6)
C5 C6 Na2 O6 26.2(7)
C1 C6 Na2 O6 159.7(6)
Na3 C6 Na2 O6 -92.7(6)
O3 C6 Na2 O2 69.9(4)
C5 C6 Na2 O2 -179.0(4)
C1 C6 Na2 O2 -45.4(4)
Na3 C6 Na2 O2 62.2(3)
C5 C6 Na2 O3 111.1(4)
C1 C6 Na2 O3 -115.4(5)
Na3 C6 Na2 O3 -7.7(3)
O3 C6 Na2 Na1 40.6(3)
C5 C6 Na2 Na1 151.7(3)
C1 C6 Na2 Na1 -74.8(3)
Na3 C6 Na2 Na1 32.83(15)
C18 C17 O2 Na1 -157.0(6)
C16 C17 O2 Na1 33.5(15)
C18 C17 O2 Na2 94.1(8)
C16 C17 O2 Na2 -75.4(11)
Na1 C17 O2 Na2 -108.9(10)
O1 Na1 O2 C17 29.1(15)
O5 Na1 O2 C17 158.2(11)
N1 Na1 O2 C17 -37.9(11)
O3 Na1 O2 C17 -115.7(11)
Na2 Na1 O2 C17 -131.7(12)
Na3 Na1 O2 C17 -120.4(12)
O1 Na1 O2 Na2 160.8(6)
O5 Na1 O2 Na2 -70.1(3)
N1 Na1 O2 Na2 93.8(3)
O3 Na1 O2 Na2 16.0(3)
Na3 Na1 O2 Na2 11.3(8)
C17 Na1 O2 Na2 131.7(12)
O7 Na2 O2 C17 -9.6(10)
O6 Na2 O2 C17 -113.0(9)
O3 Na2 O2 C17 113.1(8)
Na1 Na2 O2 C17 129.3(9)
C6 Na2 O2 C17 89.3(9)
O7 Na2 O2 Na1 -138.9(4)
O6 Na2 O2 Na1 117.7(5)
O3 Na2 O2 Na1 -16.2(3)
C6 Na2 O2 Na1 -40.1(3)
C10 O1 Na3 O3 -111.1(8)
Na1 O1 Na3 O3 18.1(3)
C10 O1 Na3 O4 107.1(8)
Na1 O1 Na3 O4 -123.7(4)
C10 O1 Na3 O8 4.8(9)
Na1 O1 Na3 O8 134.0(4)
C10 O1 Na3 Na1 -129.2(8)
C10 O1 Na3 C6 -86.5(8)
Na1 O1 Na3 C6 42.7(3)
O2 Na1 Na3 O1 163.8(5)
O5 Na1 Na3 O1 -110.0(5)
N1 Na1 Na3 O1 82.8(4)
O3 Na1 Na3 O1 157.8(4)
Na2 Na1 Na3 O1 173.0(3)
C17 Na1 Na3 O1 115.8(7)
O2 Na1 Na3 O3 6.0(6)
O1 Na1 Na3 O3 -157.8(4)
O5 Na1 Na3 O3 92.2(4)
N1 Na1 Na3 O3 -75.1(2)
Na2 Na1 Na3 O3 15.16(17)
C17 Na1 Na3 O3 -42.1(6)
O2 Na1 Na3 O4 -108.2(8)
O1 Na1 Na3 O4 88.0(7)
O5 Na1 Na3 O4 -22.0(7)
N1 Na1 Na3 O4 170.8(6)
O3 Na1 Na3 O4 -114.2(6)
Na2 Na1 Na3 O4 -99.0(6)
C17 Na1 Na3 O4 -156.2(7)
O2 Na1 Na3 O8 90.5(8)
O1 Na1 Na3 O8 -73.3(6)
O5 Na1 Na3 O8 176.7(7)
N1 Na1 Na3 O8 9.5(7)
O3 Na1 Na3 O8 84.5(6)
Na2 Na1 Na3 O8 99.7(6)
C17 Na1 Na3 O8 42.5(10)
O2 Na1 Na3 C6 26.1(6)
O1 Na1 Na3 C6 -137.7(3)
O5 Na1 Na3 C6 112.3(4)
N1 Na1 Na3 C6 -55.0(2)
O3 Na1 Na3 C6 20.10(17)
Na2 Na1 Na3 C6 35.26(17)
C17 Na1 Na3 C6 -22.0(6)
O3 C6 Na3 O1 -72.9(5)
C5 C6 Na3 O1 172.6(4)
C1 C6 Na3 O1 39.0(5)
Na2 C6 Na3 O1 -65.1(4)
C5 C6 Na3 O3 -114.5(4)
C1 C6 Na3 O3 111.9(4)
Na2 C6 Na3 O3 7.8(3)
O3 C6 Na3 O4 89.4(6)
C5 C6 Na3 O4 -25.1(7)
C1 C6 Na3 O4 -158.6(6)
Na2 C6 Na3 O4 97.3(6)
O3 C6 Na3 O8 180.0(5)
C5 C6 Na3 O8 65.4(5)
C1 C6 Na3 O8 -68.1(5)
Na2 C6 Na3 O8 -172.2(4)
O3 C6 Na3 Na1 -40.4(3)
C5 C6 Na3 Na1 -154.9(3)
C1 C6 Na3 Na1 71.5(3)
Na2 C6 Na3 Na1 -32.60(14)
C5 C6 O3 Na3 91.9(7)
C1 C6 O3 Na3 -87.5(6)
Na2 C6 O3 Na3 -169.5(4)
C5 C6 O3 Na2 -98.6(7)
C1 C6 O3 Na2 82.0(6)
Na3 C6 O3 Na2 169.5(4)
C5 C6 O3 Na1 177.5(6)
C1 C6 O3 Na1 -1.9(13)
Na3 C6 O3 Na1 85.6(9)
Na2 C6 O3 Na1 -83.9(8)
O1 Na3 O3 C6 113.5(4)
O4 Na3 O3 C6 -113.5(7)
O8 Na3 O3 C6 0.0(5)
Na1 Na3 O3 C6 130.3(3)
O1 Na3 O3 Na2 -49.2(5)
O4 Na3 O3 Na2 83.8(8)
O8 Na3 O3 Na2 -162.7(5)
Na1 Na3 O3 Na2 -32.4(3)
C6 Na3 O3 Na2 -162.7(6)
O1 Na3 O3 Na1 -16.8(3)
O4 Na3 O3 Na1 116.2(7)
O8 Na3 O3 Na1 -130.3(4)
C6 Na3 O3 Na1 -130.3(3)
O7 Na2 O3 C6 -1.1(6)
O6 Na2 O3 C6 112.7(6)
O2 Na2 O3 C6 -115.6(4)
Na1 Na2 O3 C6 -130.1(3)
O7 Na2 O3 Na3 161.5(5)
O6 Na2 O3 Na3 -84.6(7)
O2 Na2 O3 Na3 47.0(5)
Na1 Na2 O3 Na3 32.6(3)
C6 Na2 O3 Na3 162.7(6)
O7 Na2 O3 Na1 129.0(4)
O6 Na2 O3 Na1 -117.1(6)
O2 Na2 O3 Na1 14.5(3)
C6 Na2 O3 Na1 130.1(3)
O2 Na1 O3 C6 82.5(11)
O1 Na1 O3 C6 -83.5(11)
O5 Na1 O3 C6 -179.7(12)
N1 Na1 O3 C6 0.4(10)
Na2 Na1 O3 C6 98.9(11)
Na3 Na1 O3 C6 -100.2(11)
C17 Na1 O3 C6 63.4(11)
O2 Na1 O3 Na3 -177.3(3)
O1 Na1 O3 Na3 16.7(3)
O5 Na1 O3 Na3 -79.5(5)
N1 Na1 O3 Na3 100.6(3)
Na2 Na1 O3 Na3 -160.93(19)
C17 Na1 O3 Na3 163.6(2)
O2 Na1 O3 Na2 -16.4(3)
O1 Na1 O3 Na2 177.6(3)
O5 Na1 O3 Na2 81.4(5)
N1 Na1 O3 Na2 -98.5(3)
Na3 Na1 O3 Na2 160.93(19)
C17 Na1 O3 Na2 -35.4(2)
O1 Na3 O4 C61 74.4(15)
O3 Na3 O4 C61 -53.7(18)
O8 Na3 O4 C61 -174.5(15)
Na1 Na3 O4 C61 18.8(18)
C6 Na3 O4 C61 -87.4(16)
O1 Na3 O4 C58 -110.8(9)
O3 Na3 O4 C58 121.1(8)
O8 Na3 O4 C58 0.3(10)
Na1 Na3 O4 C58 -166.4(7)
C6 Na3 O4 C58 87.5(10)
O2 Na1 O5 C54 75(2)
O1 Na1 O5 C54 -124(2)
N1 Na1 O5 C54 -27(4)
O3 Na1 O5 C54 -27(2)
Na2 Na1 O5 C54 25(2)
Na3 Na1 O5 C54 -78(2)
C17 Na1 O5 C54 83(2)
O2 Na1 O5 C57 -101.1(10)
O1 Na1 O5 C57 60.0(10)
N1 Na1 O5 C57 156.9(15)
O3 Na1 O5 C57 156.6(10)
Na2 Na1 O5 C57 -151.2(10)
Na3 Na1 O5 C57 105.5(10)
C17 Na1 O5 C57 -93.0(10)
O7 Na2 O6 C46 -156.2(10)
O2 Na2 O6 C46 -44.8(11)
O3 Na2 O6 C46 77.8(11)
Na1 Na2 O6 C46 10.5(12)
C6 Na2 O6 C46 107.9(10)
O7 Na2 O6 C49 10.5(8)
O2 Na2 O6 C49 121.9(7)
O3 Na2 O6 C49 -115.5(7)
Na1 Na2 O6 C49 177.2(5)
C6 Na2 O6 C49 -85.4(8)
O6 Na2 O7 C53 109.0(10)
O2 Na2 O7 C53 -12.2(11)
O3 Na2 O7 C53 -121.7(10)
Na1 Na2 O7 C53 -55.8(13)
C6 Na2 O7 C53 -122.2(9)
O6 Na2 O7 C50 -108.0(7)
O2 Na2 O7 C50 130.8(6)
O3 Na2 O7 C50 21.2(8)
Na1 Na2 O7 C50 87.1(9)
C6 Na2 O7 C50 20.7(6)
C15 N1 C7 C1 168.5(6)
C8 N1 C7 C1 40.8(7)
Na1 N1 C7 C1 -79.0(7)
C2 C1 C7 N1 -128.4(6)
C6 C1 C7 N1 82.5(8)
O1 Na3 O8 C65 -117.8(12)
O3 Na3 O8 C65 -9.0(14)
O4 Na3 O8 C65 125.6(13)
Na1 Na3 O8 C65 -68.5(15)
C6 Na3 O8 C65 -9.0(12)
O1 Na3 O8 C62 29.7(8)
O3 Na3 O8 C62 138.5(6)
O4 Na3 O8 C62 -86.9(8)
Na1 Na3 O8 C62 79.0(8)
C6 Na3 O8 C62 138.5(7)
C10 C9 C8 N1 79.0(8)
C14 C9 C8 N1 -116.2(6)
C7 N1 C8 C9 172.9(7)
C15 N1 C8 C9 42.8(8)
Na1 N1 C8 C9 -65.4(7)
C7 N1 C15 C16 40.6(8)
C8 N1 C15 C16 166.5(5)
Na1 N1 C15 C16 -79.0(6)
C17 C16 C15 N1 75.2(7)
C21 C16 C15 N1 -133.1(5)
C17 C18 C22 C25 179.3(12)
C19 C18 C22 C25 5.3(15)
C17 C18 C22 C24 -71.1(12)
C19 C18 C22 C24 114.9(10)
C17 C18 C22 C23 44.3(14)
C19 C18 C22 C23 -129.7(12)
C19 C20 C26 C27 -158.3(16)
C21 C20 C26 C27 23.0(19)
C19 C20 C26 C28 -40.2(17)
C21 C20 C26 C28 141.0(12)
C19 C20 C26 C29 99.2(13)
C21 C20 C26 C29 -79.5(14)
C2 C3 C30 C33 -23.9(16)
C4 C3 C30 C33 155.0(10)
C2 C3 C30 C31 -147.5(10)
C4 C3 C30 C31 31.4(16)
C2 C3 C30 C32 107.3(12)
C4 C3 C30 C32 -73.8(14)
C6 C5 C34 C36 -60.1(12)
C4 C5 C34 C36 120.3(8)
C6 C5 C34 C37 63.2(14)
C4 C5 C34 C37 -116.3(10)
C6 C5 C34 C35 174.8(9)
C4 C5 C34 C35 -4.7(15)
C12 C13 C38 C41 8(2)
C14 C13 C38 C41 -164.4(14)
C12 C13 C38 C40 -139.8(13)
C14 C13 C38 C40 48.4(18)
C12 C13 C38 C39 121.8(12)
C14 C13 C38 C39 -50.1(16)
C12 C11 C42 C45 120.8(9)
C10 C11 C42 C45 -53.8(15)
C12 C11 C42 C44 -10.4(17)
C10 C11 C42 C44 175.0(10)
C12 C11 C42 C43 -126.9(8)
C10 C11 C42 C43 58.5(12)
C49 O6 C46 C47 0.4(8)
Na2 O6 C46 C47 168.2(7)
O6 C46 C47 C48 -0.3(5)
C46 C47 C48 C49 0.0
C47 C48 C49 O6 0.3(5)
C46 O6 C49 C48 -0.4(7)
Na2 O6 C49 C48 -171.0(4)
C53 O7 C50 C51 -0.5(7)
Na2 O7 C50 C51 -154.2(4)
O7 C50 C51 C52 0.3(4)
C50 C51 C52 C53 0.0
C50 O7 C53 C52 0.6(8)
Na2 O7 C53 C52 148.0(7)
C51 C52 C53 O7 -0.4(6)
C57 O5 C54 C55 27.3(14)
Na1 O5 C54 C55 -148.6(16)
O5 C54 C55 C56 -16.9(10)
C54 C55 C56 C57 0.0
C55 C56 C57 O5 13.6(7)
C54 O5 C57 C56 -26.7(14)
Na1 O5 C57 C56 150.7(6)
C61 O4 C58 C59 -6.7(11)
Na3 O4 C58 C59 177.0(6)
O4 C58 C59 C60 4.0(7)
C58 C59 C60 C61 0.0
C58 O4 C61 C60 6.8(11)
Na3 O4 C61 C60 -178.0(11)
C59 C60 C61 O4 -4.4(8)
C65 O8 C62 C63 5.3(10)
Na3 O8 C62 C63 -151.6(3)
O8 C62 C63 C64 -3.2(6)
C62 C63 C64 C65 0.0
C62 O8 C65 C64 -5.4(10)
Na3 O8 C65 C64 141.7(10)
C63 C64 C65 O8 3.3(6)
